data_2219964
loop_
_publ_author_name
'Zhao, Jianying'
'Zhang, Yu'

_publ_section_title
;
 Tris{<i>N</i>-[(anthracen-9-yl)methyleneamino]thioureato}cobalt(III)
 tetrahydrate
;
_journal_coeditor_code PV2097
_journal_issue 11
_journal_name_full 'Acta Crystallographica Section E'
_journal_page_first m1355
_journal_page_last m1356
_journal_paper_doi 10.1107/S1600536808031425
_journal_volume 64
_journal_year 2008
_chemical_formula_iupac '[Co (C16 H12 N3 S)3] , 4H2 O'
_chemical_formula_moiety 'C48 H36 Co N9 S3 , 4H2 O'
_chemical_formula_sum 'C48 H44 Co N9 O4 S3'
_chemical_formula_weight 966.03
_chemical_name_systematic
;
Tris{N-[(anthracen-9-yl)methyleneamino]thioureato}cobalt(III) tetrahydrate
;
_space_group_IT_number 2
_symmetry_cell_setting triclinic
_symmetry_space_group_name_Hall '-P 1'
_symmetry_space_group_name_H-M 'P -1'
_atom_sites_solution_hydrogens geom
_atom_sites_solution_primary direct
_atom_sites_solution_secondary difmap
_audit_creation_method SHELXL97
_cell_angle_alpha 91.315(7)
_cell_angle_beta 99.920(6)
_cell_angle_gamma 93.972(6)
_cell_formula_units_Z 2
_cell_length_a 9.8907(19)
_cell_length_b 17.073(3)
_cell_length_c 17.511(4)
_cell_measurement_reflns_used 5672
_cell_measurement_temperature 291(2)
_cell_measurement_theta_max 25.11
_cell_measurement_theta_min 2.11
_cell_volume 2903.9(10)
_computing_cell_refinement 'SAINT (Bruker, 2000)'
_computing_data_collection 'SMART (Bruker, 2000)'
_computing_data_reduction 'SAINT (Bruker, 2000)'
_computing_molecular_graphics 'SHELXTL (Sheldrick, 2008)'
_computing_publication_material 'SHELXTL (Sheldrick, 2008)'
_computing_structure_refinement 'SHELXL97 (Sheldrick, 2008)'
_computing_structure_solution 'SHELXS97 (Sheldrick, 2008)'
_diffrn_ambient_temperature 291(2)
_diffrn_measured_fraction_theta_full 0.986
_diffrn_measured_fraction_theta_max 0.986
_diffrn_measurement_device_type 'Bruker SMART APEX CCD'
_diffrn_measurement_method '\f and \w'
_diffrn_radiation_monochromator graphite
_diffrn_radiation_source 'fine-focus sealed tube'
_diffrn_radiation_type MoK\a
_diffrn_radiation_wavelength 0.71073
_diffrn_reflns_av_R_equivalents 0.0535
_diffrn_reflns_av_sigmaI/netI 0.0637
_diffrn_reflns_limit_h_max 12
_diffrn_reflns_limit_h_min -11
_diffrn_reflns_limit_k_max 21
_diffrn_reflns_limit_k_min -21
_diffrn_reflns_limit_l_max 19
_diffrn_reflns_limit_l_min -21
_diffrn_reflns_number 36568
_diffrn_reflns_theta_full 26.00
_diffrn_reflns_theta_max 26.00
_diffrn_reflns_theta_min 1.18
_exptl_absorpt_coefficient_mu 0.447
_exptl_absorpt_correction_T_max 0.9163
_exptl_absorpt_correction_T_min 0.8856
_exptl_absorpt_correction_type multi-scan
_exptl_absorpt_process_details '(SADABS; Bruker, 2000)'
_exptl_crystal_colour 'dark brown'
_exptl_crystal_density_diffrn 1.105
_exptl_crystal_density_method 'not measured'
_exptl_crystal_description block
_exptl_crystal_F_000 1004
_exptl_crystal_size_max 0.28
_exptl_crystal_size_mid 0.22
_exptl_crystal_size_min 0.20
_refine_diff_density_max 0.901
_refine_diff_density_min -0.919
_refine_ls_extinction_method none
_refine_ls_goodness_of_fit_ref 1.036
_refine_ls_hydrogen_treatment mixed
_refine_ls_matrix_type full
_refine_ls_number_parameters 723
_refine_ls_number_reflns 11268
_refine_ls_number_restraints 0
_refine_ls_restrained_S_all 1.036
_refine_ls_R_factor_all 0.0770
_refine_ls_R_factor_gt 0.0570
_refine_ls_shift/su_max 0.000
_refine_ls_shift/su_mean 0.000
_refine_ls_structure_factor_coef Fsqd
_refine_ls_weighting_details 'calc w = 1/[\s^2^(Fo^2^)+(0.0616P)^2^+1.0884P] where P=(Fo^2^+2Fc^2^)/3'
_refine_ls_weighting_scheme calc
_refine_ls_wR_factor_gt 0.1270
_refine_ls_wR_factor_ref 0.1318
_reflns_number_gt 8244
_reflns_number_total 11268
_reflns_threshold_expression I>2\s(I)
_cod_data_source_file pv2097.cif
_cod_data_source_block I
_cod_database_code 2219964
_cod_database_fobs_code 2219964

loop_
_symmetry_equiv_pos_as_xyz
'x, y, z'
'-x, -y, -z'

loop_
_atom_site_type_symbol
_atom_site_label
_atom_site_fract_x
_atom_site_fract_y
_atom_site_fract_z
_atom_site_U_iso_or_equiv
_atom_site_adp_type
_atom_site_calc_flag
_atom_site_refinement_flags
_atom_site_occupancy
C C1 -0.0004(4) 0.49552(19) 0.37467(18) 0.0451(8) Uani d . 1
C C2 0.1076(3) 0.44401(18) 0.37149(18) 0.0414(7) Uani d . 1
C C3 0.2263(4) 0.4681(2) 0.3450(2) 0.0495(8) Uani d . 1
H H3 0.2351 0.5178 0.3249 0.059 Uiso calc R 1
C C4 0.3333(4) 0.4189(2) 0.3479(2) 0.0504(8) Uani d . 1
H H4 0.4131 0.4355 0.3296 0.060 Uiso calc R 1
C C5 0.3203(4) 0.3449(2) 0.3783(2) 0.0605(10) Uani d . 1
H H5 0.3914 0.3118 0.3799 0.073 Uiso calc R 1
C C6 0.2032(4) 0.3201(2) 0.4062(2) 0.0525(9) Uani d . 1
H H6 0.1958 0.2707 0.4270 0.063 Uiso calc R 1
C C7 0.0951(4) 0.3695(2) 0.40299(18) 0.0464(8) Uani d . 1
C C8 -0.0213(4) 0.34682(19) 0.4339(2) 0.0501(9) Uani d . 1
H H8 -0.0299 0.2963 0.4521 0.060 Uiso calc R 1
C C9 -0.1257(4) 0.39649(19) 0.4390(2) 0.0507(9) Uani d . 1
C C10 -0.2356(4) 0.3693(2) 0.4739(2) 0.0557(10) Uani d . 1
H H10 -0.2434 0.3185 0.4914 0.067 Uiso calc R 1
C C11 -0.3298(4) 0.4211(2) 0.4807(2) 0.0638(11) Uani d . 1
H H11 -0.4033 0.4055 0.5050 0.077 Uiso calc R 1
C C12 -0.3229(4) 0.4970(2) 0.4532(2) 0.0530(9) Uani d . 1
H H12 -0.3924 0.5298 0.4581 0.064 Uiso calc R 1
C C13 -0.2153(4) 0.5235(2) 0.4192(2) 0.0504(8) Uani d . 1
H H13 -0.2087 0.5748 0.4028 0.060 Uiso calc R 1
C C14 -0.1148(4) 0.47218(18) 0.40945(18) 0.0424(7) Uani d . 1
C C15 0.0225(3) 0.57617(17) 0.34798(17) 0.0354(6) Uani d . 1
H H15 0.1031 0.6045 0.3716 0.043 Uiso calc R 1
C C16 -0.2661(3) 0.61425(16) 0.22101(18) 0.0339(6) Uani d . 1
C C17 -0.0070(3) 0.93633(15) 0.14856(15) 0.0295(6) Uani d . 1
C C18 -0.1222(3) 0.98154(16) 0.15258(17) 0.0344(6) Uani d . 1
C C19 -0.2345(3) 0.95054(17) 0.18427(19) 0.0401(7) Uani d . 1
H H19 -0.2348 0.9001 0.2032 0.048 Uiso calc R 1
C C20 -0.3452(4) 0.9954(2) 0.1873(2) 0.0496(8) Uani d . 1
H H20 -0.4196 0.9750 0.2084 0.060 Uiso calc R 1
C C21 -0.3457(4) 1.07082(19) 0.1590(2) 0.0496(8) Uani d . 1
H H21 -0.4208 1.1004 0.1603 0.060 Uiso calc R 1
C C22 -0.2347(4) 1.1015(2) 0.1289(2) 0.0521(9) Uani d . 1
H H22 -0.2343 1.1522 0.1107 0.062 Uiso calc R 1
C C23 -0.1224(3) 1.05713(18) 0.12542(19) 0.0419(7) Uani d . 1
C C24 -0.0095(4) 1.08603(19) 0.08854(19) 0.0464(8) Uani d . 1
H H24 -0.0109 1.1357 0.0678 0.056 Uiso calc R 1
C C25 0.0994(4) 1.0419(2) 0.08340(19) 0.0481(8) Uani d . 1
C C26 0.2076(4) 1.0709(2) 0.0464(2) 0.0522(9) Uani d . 1
H H26 0.2044 1.1202 0.0250 0.063 Uiso calc R 1
C C27 0.3174(4) 1.0272(2) 0.0417(2) 0.0516(9) Uani d . 1
H H27 0.3883 1.0480 0.0179 0.062 Uiso calc R 1
C C28 0.3252(3) 0.95342(19) 0.07113(19) 0.0458(8) Uani d . 1
H H28 0.3994 0.9241 0.0667 0.055 Uiso calc R 1
C C29 0.2176(4) 0.92301(19) 0.1084(2) 0.0462(8) Uani d . 1
H H29 0.2224 0.8737 0.1298 0.055 Uiso calc R 1
C C30 0.1043(3) 0.96635(17) 0.11354(17) 0.0377(7) Uani d . 1
C C31 -0.0046(3) 0.85530(15) 0.17471(16) 0.0285(6) Uani d . 1
H H31 -0.0042 0.8168 0.1363 0.034 Uiso calc R 1
C C32 -0.0260(3) 0.86221(17) 0.36530(18) 0.0384(7) Uani d . 1
C C33 0.0539(3) 0.61759(16) 0.04899(16) 0.0329(6) Uani d . 1
C C34 -0.0004(3) 0.64474(17) -0.02610(18) 0.0388(7) Uani d . 1
C C35 -0.1012(3) 0.69926(18) -0.0367(2) 0.0460(8) Uani d . 1
H H35 -0.1346 0.7194 0.0056 0.055 Uiso calc R 1
C C36 -0.1496(4) 0.7224(2) -0.1095(2) 0.0504(9) Uani d . 1
H H36 -0.2197 0.7565 -0.1163 0.060 Uiso calc R 1
C C37 -0.0970(4) 0.6965(2) -0.1755(2) 0.0519(9) Uani d . 1
H H37 -0.1312 0.7145 -0.2243 0.062 Uiso calc R 1
C C38 0.0059(4) 0.6442(2) -0.1668(2) 0.0516(9) Uani d . 1
H H38 0.0420 0.6276 -0.2096 0.062 Uiso calc R 1
C C39 0.0548(3) 0.61660(19) -0.09285(19) 0.0450(8) Uani d . 1
C C40 0.1544(4) 0.56412(17) -0.0809(2) 0.0524(9) Uani d . 1
H H40 0.1896 0.5466 -0.1236 0.063 Uiso calc R 1
C C41 0.2052(3) 0.53602(18) -0.0105(2) 0.0451(8) Uani d . 1
C C42 0.3102(4) 0.4819(2) 0.0004(2) 0.0568(9) Uani d . 1
H H42 0.3459 0.4651 -0.0424 0.068 Uiso calc R 1
C C43 0.3600(4) 0.4540(2) 0.0715(2) 0.0538(9) Uani d . 1
H H43 0.4308 0.4204 0.0774 0.065 Uiso calc R 1
C C44 0.3018(4) 0.4773(2) 0.1356(2) 0.0519(9) Uani d . 1
H H44 0.3318 0.4568 0.1838 0.062 Uiso calc R 1
C C45 0.2022(4) 0.5293(2) 0.1283(2) 0.0524(9) Uani d . 1
H H45 0.1670 0.5439 0.1720 0.063 Uiso calc R 1
C C46 0.1509(3) 0.56158(18) 0.05700(19) 0.0427(7) Uani d . 1
C C47 -0.0038(3) 0.64530(16) 0.11451(16) 0.0336(6) Uani d . 1
H H47 -0.0978 0.6342 0.1122 0.040 Uiso calc R 1
C C48 0.2714(3) 0.72902(16) 0.24213(17) 0.0329(6) Uani d . 1
Co Co1 -0.01722(4) 0.72094(2) 0.26757(2) 0.02906(11) Uani d . 1
N N1 -0.0574(2) 0.61179(13) 0.29523(14) 0.0318(5) Uani d . 1
N N2 -0.1777(2) 0.56985(13) 0.25965(13) 0.0324(5) Uani d . 1
N N3 -0.3917(3) 0.58207(18) 0.18756(17) 0.0433(6) Uani d . 1
H H3B -0.382(4) 0.534(2) 0.179(2) 0.052 Uiso d . 1
H H3A -0.440(4) 0.598(2) 0.147(2) 0.052 Uiso d . 1
N N4 -0.0029(2) 0.83041(12) 0.24356(13) 0.0254(5) Uani d . 1
N N5 0.0057(2) 0.88954(13) 0.29963(14) 0.0320(5) Uani d . 1
N N6 -0.0234(3) 0.91326(19) 0.42362(19) 0.0514(8) Uani d . 1
H H6B -0.088(4) 0.901(2) 0.448(2) 0.062 Uiso d . 1
H H6A -0.033(4) 0.959(2) 0.406(2) 0.062 Uiso d . 1
N N7 0.0635(2) 0.68505(13) 0.17780(14) 0.0327(5) Uani d . 1
N N8 0.1979(2) 0.70442(13) 0.17449(14) 0.0330(5) Uani d . 1
N N9 0.4071(3) 0.7494(2) 0.2452(2) 0.0519(8) Uani d . 1
H H9B 0.454(4) 0.721(2) 0.278(2) 0.062 Uiso d . 1
H H9A 0.425(4) 0.798(2) 0.259(2) 0.062 Uiso d . 1
O O1 0.1493(6) 0.0369(3) 0.3188(4) 0.048(3) Uani d P 0.390(10)
H H1X 0.2300 0.0392 0.3132 0.058 Uiso d PR 0.39(8)
H H1Y 0.1521 0.0517 0.3640 0.058 Uiso d PR 0.39(8)
O O2 0.2155(9) 0.8786(6) 0.6169(6) 0.061(4) Uani d P 0.301(12)
H H2X 0.2050 0.8959 0.5732 0.073 Uiso d PR 0.301(9)
H H2Y 0.2385 0.8339 0.6113 0.073 Uiso d PR 0.301(9)
O O3 0.1224(8) 0.7650(6) 0.7284(5) 0.055(4) Uani d P 0.309(11)
H H3X 0.1672 0.7269 0.7247 0.065 Uiso d PR 0.309(9)
H H3Y 0.1548 0.7851 0.7712 0.065 Uiso d PR 0.309(8)
O O4 0.4442(8) 0.7059(5) 0.7923(5) 0.076(4) Uani d P 0.400(13)
H H4X 0.4462 0.6927 0.8372 0.091 Uiso d PR 0.400(11)
H H4Y 0.5215 0.6993 0.7836 0.091 Uiso d PR 0.400(10)
O O5 0.5254(7) 0.7669(6) 1.0002(6) 0.055(4) Uani d P 0.304(11)
H H5X 0.5428 0.8096 1.0236 0.066 Uiso d PR 0.304(9)
H H5Y 0.5234 0.7770 0.9545 0.066 Uiso d PR 0.304(9)
O O6 0.3423(14) 0.1055(6) 0.2972(7) 0.076(6) Uani d P 0.297(14)
H H6X 0.2957 0.1255 0.2604 0.091 Uiso d PR 0.297(12)
H H6Y 0.4169 0.1014 0.2837 0.091 Uiso d PR 0.297(10)
O O7 0.4935(8) 0.6024(4) 0.3438(5) 0.065(3) Uani d P 0.392(12)
H H7X 0.4204 0.6001 0.3601 0.078 Uiso d PR 0.392(9)
H H7Y 0.4804 0.5709 0.3068 0.078 Uiso d PR 0.392(10)
O O8 0.6008(10) 0.7804(7) 0.3965(6) 0.066(5) Uani d P 0.300(12)
H H8X 0.5613 0.7485 0.4210 0.079 Uiso d PR 0.300(10)
H H8Y 0.6749 0.7624 0.3946 0.079 Uiso d PR 0.300(9)
O O9 0.5014(9) 0.1250(5) 0.5405(6) 0.057(4) Uani d P 0.308(11)
H H9X 0.5542 0.1629 0.5353 0.068 Uiso d PR 0.308(8)
H H9Y 0.5461 0.0987 0.5730 0.068 Uiso d PR 0.308(9)
O O10 -0.5834(6) 0.6894(3) 0.0820(3) 0.040(2) Uani d P 0.396(9)
H H10X -0.5752 0.7174 0.1215 0.048 Uiso d PR 0.396(7)
H H10Y -0.6562 0.6630 0.0808 0.048 Uiso d PR 0.396(7)
O O11 0.3213(9) 0.9052(5) 0.2864(5) 0.051(3) Uani d P 0.299(11)
H H11X 0.2617 0.8738 0.2975 0.061 Uiso d PR 0.299(8)
H H11Y 0.3286 0.9408 0.3194 0.061 Uiso d PR 0.299(8)
O O12 0.3964(8) 0.0380(4) 0.6305(4) 0.041(3) Uani d P 0.304(9)
H H12X 0.4681 0.0659 0.6428 0.049 Uiso d PR 0.304(7)
H H12Y 0.3782 0.0401 0.5831 0.049 Uiso d PR 0.304(7)
S S1 -0.23532(7) 0.71424(4) 0.20858(4) 0.03045(16) Uani d . 1
S S2 -0.06780(7) 0.76419(4) 0.37977(4) 0.03041(16) Uani d . 1
S S3 0.20521(7) 0.73627(4) 0.32576(4) 0.03020(16) Uani d . 1

loop_
_atom_site_aniso_label
_atom_site_aniso_U_11
_atom_site_aniso_U_22
_atom_site_aniso_U_33
_atom_site_aniso_U_12
_atom_site_aniso_U_13
_atom_site_aniso_U_23
C1 0.055(2) 0.0498(18) 0.0292(17) 0.0107(15) -0.0014(14) 0.0085(14)
C2 0.0452(18) 0.0451(16) 0.0315(16) -0.0018(13) 0.0016(14) -0.0007(13)
C3 0.054(2) 0.056(2) 0.040(2) 0.0048(16) 0.0127(16) -0.0105(15)
C4 0.050(2) 0.061(2) 0.040(2) 0.0086(16) 0.0090(16) -0.0141(16)
C5 0.061(2) 0.068(2) 0.052(2) -0.0215(19) 0.0207(19) 0.0004(18)
C6 0.055(2) 0.0536(19) 0.043(2) -0.0176(16) 0.0001(16) 0.0068(16)
C7 0.054(2) 0.0527(18) 0.0256(16) -0.0164(16) -0.0026(14) -0.0070(14)
C8 0.054(2) 0.0430(17) 0.045(2) -0.0120(15) -0.0091(16) 0.0158(15)
C9 0.058(2) 0.0423(17) 0.044(2) -0.0014(15) -0.0107(17) 0.0074(14)
C10 0.045(2) 0.0503(19) 0.060(2) -0.0008(15) -0.0211(18) 0.0073(17)
C11 0.054(2) 0.075(3) 0.055(2) 0.0200(19) -0.0152(19) 0.004(2)
C12 0.054(2) 0.068(2) 0.0380(19) 0.0226(17) 0.0055(16) 0.0048(16)
C13 0.047(2) 0.070(2) 0.0362(19) 0.0193(16) 0.0070(15) 0.0017(16)
C14 0.054(2) 0.0458(17) 0.0261(16) 0.0120(14) 0.0000(14) 0.0045(13)
C15 0.0332(15) 0.0418(15) 0.0308(16) 0.0037(12) 0.0032(12) 0.0059(12)
C16 0.0304(15) 0.0316(13) 0.0392(17) 0.0005(11) 0.0066(12) -0.0048(12)
C17 0.0335(14) 0.0313(13) 0.0199(13) -0.0092(11) -0.0005(11) -0.0029(10)
C18 0.0319(15) 0.0376(14) 0.0323(16) -0.0071(11) 0.0070(12) -0.0089(12)
C19 0.0446(17) 0.0360(15) 0.0425(19) 0.0025(12) 0.0156(14) 0.0011(13)
C20 0.0437(19) 0.0543(19) 0.051(2) 0.0133(15) 0.0053(16) -0.0027(16)
C21 0.0474(19) 0.0459(18) 0.058(2) 0.0074(14) 0.0158(17) -0.0156(16)
C22 0.0446(19) 0.0510(19) 0.060(2) -0.0004(15) 0.0111(17) -0.0119(17)
C23 0.0414(17) 0.0415(16) 0.0420(18) -0.0150(13) 0.0141(14) -0.0114(14)
C24 0.058(2) 0.0477(17) 0.0354(18) -0.0217(15) 0.0259(15) -0.0075(14)
C25 0.056(2) 0.0495(18) 0.0337(18) -0.0192(16) 0.0042(15) -0.0006(14)
C26 0.061(2) 0.056(2) 0.038(2) -0.0121(17) 0.0085(17) 0.0184(16)
C27 0.058(2) 0.0489(18) 0.0406(19) -0.0233(16) -0.0036(16) 0.0122(15)
C28 0.0393(17) 0.0466(17) 0.0426(19) -0.0135(13) -0.0124(14) 0.0100(14)
C29 0.053(2) 0.0393(16) 0.0402(19) -0.0077(14) -0.0051(15) 0.0033(13)
C30 0.0427(17) 0.0417(15) 0.0246(15) -0.0119(13) 0.0011(13) -0.0011(12)
C31 0.0326(14) 0.0260(12) 0.0261(15) 0.0078(10) 0.0011(11) -0.0001(10)
C32 0.0441(17) 0.0351(14) 0.0339(17) -0.0042(12) 0.0049(13) -0.0089(12)
C33 0.0406(16) 0.0355(14) 0.0200(14) -0.0050(12) 0.0016(12) -0.0038(11)
C34 0.0409(17) 0.0396(15) 0.0317(16) -0.0076(12) -0.0014(13) 0.0037(12)
C35 0.0468(19) 0.0441(17) 0.048(2) -0.0062(14) 0.0135(16) 0.0017(15)
C36 0.0457(19) 0.0495(18) 0.053(2) -0.0158(15) 0.0091(16) -0.0041(16)
C37 0.054(2) 0.0531(19) 0.044(2) -0.0133(16) 0.0030(16) 0.0041(16)
C38 0.064(2) 0.0493(18) 0.042(2) -0.0105(16) 0.0150(17) 0.0034(15)
C39 0.0414(18) 0.0444(17) 0.0424(19) -0.0155(14) -0.0034(15) -0.0053(14)
C40 0.079(3) 0.0286(14) 0.045(2) -0.0024(15) 0.0009(18) -0.0004(13)
C41 0.0434(18) 0.0377(15) 0.050(2) 0.0052(13) -0.0036(15) -0.0020(14)
C42 0.064(2) 0.052(2) 0.054(2) 0.0149(17) 0.0047(19) 0.0014(17)
C43 0.057(2) 0.0507(19) 0.049(2) 0.0201(16) -0.0081(17) -0.0192(16)
C44 0.049(2) 0.0514(19) 0.053(2) 0.0117(15) 0.0029(17) -0.0125(16)
C45 0.055(2) 0.055(2) 0.047(2) 0.0086(16) 0.0036(17) 0.0029(16)
C46 0.0429(17) 0.0398(16) 0.0400(18) -0.0031(13) -0.0047(14) -0.0065(13)
C47 0.0365(15) 0.0388(14) 0.0247(15) 0.0169(12) -0.0030(12) 0.0035(11)
C48 0.0381(16) 0.0325(13) 0.0293(15) 0.0083(11) 0.0076(12) -0.0040(11)
Co1 0.0298(2) 0.02984(19) 0.0273(2) 0.00171(14) 0.00459(15) -0.00025(14)
N1 0.0262(12) 0.0308(11) 0.0387(14) 0.0020(9) 0.0062(10) 0.0010(10)
N2 0.0363(13) 0.0337(12) 0.0248(12) -0.0071(10) 0.0023(10) 0.0033(9)
N3 0.0337(14) 0.0530(16) 0.0384(16) -0.0031(12) -0.0049(12) 0.0016(13)
N4 0.0235(11) 0.0252(10) 0.0251(12) -0.0057(8) 0.0016(9) -0.0074(9)
N5 0.0302(12) 0.0365(12) 0.0295(13) 0.0019(9) 0.0077(10) -0.0101(10)
N6 0.0503(17) 0.0517(16) 0.0505(19) -0.0176(14) 0.0152(14) -0.0189(14)
N7 0.0421(14) 0.0288(11) 0.0273(13) -0.0043(10) 0.0102(10) -0.0050(9)
N8 0.0378(13) 0.0291(11) 0.0289(13) -0.0081(9) 0.0017(10) -0.0025(9)
N9 0.0481(18) 0.0562(18) 0.055(2) 0.0013(14) 0.0224(15) -0.0152(15)
O1 0.038(4) 0.066(4) 0.037(4) -0.020(3) 0.005(3) -0.002(3)
O2 0.057(6) 0.063(6) 0.067(7) 0.006(4) 0.022(5) 0.006(4)
O3 0.035(5) 0.089(7) 0.038(5) 0.002(4) 0.003(3) -0.012(4)
O4 0.058(5) 0.090(6) 0.074(7) -0.024(4) 0.011(4) -0.013(4)
O5 0.031(4) 0.081(7) 0.050(6) -0.013(4) 0.006(3) 0.010(4)
O6 0.084(9) 0.083(8) 0.064(8) -0.025(6) 0.038(6) -0.030(6)
O7 0.054(5) 0.057(4) 0.077(6) -0.011(3) -0.001(4) 0.005(4)
O8 0.040(6) 0.099(8) 0.054(6) -0.003(5) 0.005(4) -0.033(5)
O9 0.052(6) 0.049(5) 0.068(7) 0.003(4) 0.009(4) -0.008(4)
O10 0.034(3) 0.049(3) 0.035(4) 0.005(2) 0.004(2) -0.016(2)
O11 0.064(6) 0.046(5) 0.036(5) -0.006(4) -0.003(4) 0.008(4)
O12 0.051(5) 0.038(4) 0.027(4) -0.015(3) -0.003(3) -0.001(3)
S1 0.0306(4) 0.0308(3) 0.0294(4) 0.0021(3) 0.0041(3) 0.0000(3)
S2 0.0318(4) 0.0314(3) 0.0277(4) 0.0015(3) 0.0048(3) -0.0006(3)
S3 0.0316(4) 0.0317(3) 0.0270(4) 0.0016(3) 0.0047(3) -0.0002(3)

loop_
_atom_type_symbol
_atom_type_description
_atom_type_scat_dispersion_real
_atom_type_scat_dispersion_imag
_atom_type_scat_source
C C 0.0033 0.0016 'International Tables Vol C Tables 4.2.6.8 and 6.1.1.4'
H H 0.0000 0.0000 'International Tables Vol C Tables 4.2.6.8 and 6.1.1.4'
N N 0.0061 0.0033 'International Tables Vol C Tables 4.2.6.8 and 6.1.1.4'
O O 0.0106 0.0060 'International Tables Vol C Tables 4.2.6.8 and 6.1.1.4'
S S 0.1246 0.1234 'International Tables Vol C Tables 4.2.6.8 and 6.1.1.4'
Co Co 0.3494 0.9721 'International Tables Vol C Tables 4.2.6.8 and 6.1.1.4'

loop_
_geom_angle_atom_site_label_1
_geom_angle_atom_site_label_2
_geom_angle_atom_site_label_3
_geom_angle
C14 C1 C2 120.9(3)
C14 C1 C15 122.2(3)
C2 C1 C15 116.5(3)
C3 C2 C7 119.7(3)
C3 C2 C1 122.0(3)
C7 C2 C1 118.1(3)
C2 C3 C4 120.7(3)
C2 C3 H3 119.6
C4 C3 H3 119.6
C5 C4 C3 119.6(4)
C5 C4 H4 120.2
C3 C4 H4 120.2
C6 C5 C4 120.6(4)
C6 C5 H5 119.7
C4 C5 H5 119.7
C5 C6 C7 119.9(3)
C5 C6 H6 120.1
C7 C6 H6 120.1
C8 C7 C6 120.6(3)
C8 C7 C2 119.8(3)
C6 C7 C2 119.5(3)
C7 C8 C9 122.9(3)
C7 C8 H8 118.5
C9 C8 H8 118.5
C10 C9 C8 118.6(3)
C10 C9 C14 122.8(3)
C8 C9 C14 118.6(3)
C11 C10 C9 116.0(4)
C11 C10 H10 122.0
C9 C10 H10 122.0
C10 C11 C12 123.4(4)
C10 C11 H11 118.3
C12 C11 H11 118.3
C13 C12 C11 120.6(4)
C13 C12 H12 119.7
C11 C12 H12 119.7
C12 C13 C14 118.9(3)
C12 C13 H13 120.6
C14 C13 H13 120.6
C13 C14 C9 118.3(3)
C13 C14 C1 122.0(3)
C9 C14 C1 119.6(3)
N1 C15 C1 127.2(3)
N1 C15 H15 116.4
C1 C15 H15 116.4
N2 C16 N3 119.4(3)
N2 C16 S1 124.8(2)
N3 C16 S1 115.9(2)
C30 C17 C18 120.9(3)
C30 C17 C31 117.6(3)
C18 C17 C31 121.3(2)
C23 C18 C19 119.5(3)
C23 C18 C17 119.7(3)
C19 C18 C17 120.8(3)
C20 C19 C18 119.7(3)
C20 C19 H19 120.1
C18 C19 H19 120.1
C19 C20 C21 120.5(3)
C19 C20 H20 119.8
C21 C20 H20 119.8
C22 C21 C20 119.7(3)
C22 C21 H21 120.2
C20 C21 H21 120.2
C21 C22 C23 120.6(3)
C21 C22 H22 119.7
C23 C22 H22 119.7
C18 C23 C22 120.0(3)
C18 C23 C24 118.5(3)
C22 C23 C24 121.4(3)
C25 C24 C23 121.6(3)
C25 C24 H24 119.2
C23 C24 H24 119.2
C24 C25 C30 120.7(3)
C24 C25 C26 120.6(3)
C30 C25 C26 118.6(3)
C27 C26 C25 120.9(3)
C27 C26 H26 119.6
C25 C26 H26 119.6
C26 C27 C28 121.7(3)
C26 C27 H27 119.2
C28 C27 H27 119.2
C27 C28 C29 118.5(3)
C27 C28 H28 120.7
C29 C28 H28 120.7
C30 C29 C28 120.7(3)
C30 C29 H29 119.6
C28 C29 H29 119.6
C29 C30 C25 119.6(3)
C29 C30 C17 121.9(3)
C25 C30 C17 118.5(3)
N4 C31 C17 128.7(2)
N4 C31 H31 115.7
C17 C31 H31 115.7
N6 C32 N5 117.7(3)
N6 C32 S2 118.1(3)
N5 C32 S2 124.2(2)
C46 C33 C34 120.4(3)
C46 C33 C47 121.6(3)
C34 C33 C47 117.8(3)
C35 C34 C33 122.0(3)
C35 C34 C39 119.4(3)
C33 C34 C39 118.6(3)
C36 C35 C34 119.3(3)
C36 C35 H35 120.3
C34 C35 H35 120.3
C35 C36 C37 122.5(4)
C35 C36 H36 118.7
C37 C36 H36 118.7
C38 C37 C36 119.7(3)
C38 C37 H37 120.2
C36 C37 H37 120.2
C37 C38 C39 119.4(3)
C37 C38 H38 120.3
C39 C38 H38 120.3
C40 C39 C38 122.1(3)
C40 C39 C34 118.3(3)
C38 C39 C34 119.6(3)
C41 C40 C39 124.2(4)
C41 C40 H40 117.9
C39 C40 H40 117.9
C40 C41 C42 123.0(4)
C40 C41 C46 119.0(3)
C42 C41 C46 118.0(3)
C43 C42 C41 122.3(4)
C43 C42 H42 118.8
C41 C42 H42 118.8
C42 C43 C44 118.6(3)
C42 C43 H43 120.7
C44 C43 H43 120.7
C45 C44 C43 121.3(4)
C45 C44 H44 119.4
C43 C44 H44 119.4
C44 C45 C46 122.2(4)
C44 C45 H45 118.9
C46 C45 H45 118.9
C33 C46 C45 123.1(3)
C33 C46 C41 119.3(3)
C45 C46 C41 117.5(3)
N7 C47 C33 127.0(3)
N7 C47 H47 116.5
C33 C47 H47 116.5
N8 C48 N9 118.0(3)
N8 C48 S3 123.8(2)
N9 C48 S3 118.3(2)
N4 Co1 N1 172.00(9)
N4 Co1 N7 94.66(9)
N1 Co1 N7 91.26(10)
N4 Co1 S1 88.56(7)
N1 Co1 S1 85.33(7)
N7 Co1 S1 97.49(8)
N4 Co1 S2 84.94(7)
N1 Co1 S2 90.23(8)
N7 Co1 S2 169.43(7)
S1 Co1 S2 93.06(3)
N4 Co1 S3 87.64(6)
N1 Co1 S3 98.44(7)
N7 Co1 S3 82.91(7)
S1 Co1 S3 176.20(3)
S2 Co1 S3 86.52(3)
C15 N1 N2 116.8(2)
C15 N1 Co1 123.06(19)
N2 N1 Co1 120.16(17)
C16 N2 N1 112.9(2)
C16 N3 O10 117.1(2)
C16 N3 H3B 106(3)
O10 N3 H3B 127(3)
C16 N3 H3A 126(3)
H3B N3 H3A 106(4)
C31 N4 N5 113.9(2)
C31 N4 Co1 123.90(18)
N5 N4 Co1 122.16(17)
C32 N5 N4 111.6(2)
C32 N6 H6B 110(3)
C32 N6 H6A 110(3)
H6B N6 H6A 109(4)
C47 N7 N8 113.1(2)
C47 N7 Co1 126.3(2)
N8 N7 Co1 120.45(17)
C48 N8 N7 113.3(2)
C48 N9 O8 121.9(3)
C48 N9 O7 92.1(2)
O8 N9 O7 62.7(3)
C48 N9 H9B 109(3)
O8 N9 H9B 45(3)
C48 N9 H9A 110(3)
O8 N9 H9A 65(3)
O7 N9 H9A 127(3)
H9B N9 H9A 109(4)
H1X O1 H1Y 104.5
H2X O2 H2Y 104.5
H3X O3 H3Y 104.5
H4X O4 H4Y 104.5
H5X O5 H5Y 104.5
H6X O6 H6Y 104.5
N9 O7 H7X 90.9
N9 O7 H7Y 95.5
H7X O7 H7Y 104.5
N9 O8 H8X 95.9
N9 O8 H8Y 110.5
H8X O8 H8Y 104.5
H9X O9 H9Y 104.5
N3 O10 H10X 84.2
N3 O10 H10Y 98.0
H10X O10 H10Y 104.5
H11X O11 H11Y 104.5
H12X O12 H12Y 104.5
C16 S1 Co1 95.29(10)
C32 S2 Co1 94.97(11)
C48 S3 Co1 95.59(10)

loop_
_geom_bond_atom_site_label_1
_geom_bond_atom_site_label_2
_geom_bond_distance
C1 C14 1.413(5)
C1 C2 1.437(5)
C1 C15 1.479(4)
C2 C3 1.376(5)
C2 C7 1.404(4)
C3 C4 1.390(5)
C3 H3 0.9300
C4 C5 1.389(5)
C4 H4 0.9300
C5 C6 1.376(5)
C5 H5 0.9300
C6 C7 1.401(5)
C6 H6 0.9300
C7 C8 1.390(5)
C8 C9 1.394(5)
C8 H8 0.9300
C9 C10 1.393(5)
C9 C14 1.407(4)
C10 C11 1.346(5)
C10 H10 0.9300
C11 C12 1.392(5)
C11 H11 0.9300
C12 C13 1.362(5)
C12 H12 0.9300
C13 C14 1.398(5)
C13 H13 0.9300
C15 N1 1.300(4)
C15 H15 0.9300
C16 N2 1.307(4)
C16 N3 1.353(4)
C16 S1 1.738(3)
C17 C30 1.421(4)
C17 C18 1.430(4)
C17 C31 1.468(3)
C18 C23 1.386(4)
C18 C19 1.403(4)
C19 C20 1.386(4)
C19 H19 0.9300
C20 C21 1.390(5)
C20 H20 0.9300
C21 C22 1.375(5)
C21 H21 0.9300
C22 C23 1.395(5)
C22 H22 0.9300
C23 C24 1.447(4)
C24 C25 1.370(5)
C24 H24 0.9300
C25 C30 1.406(4)
C25 C26 1.410(5)
C26 C27 1.372(5)
C26 H26 0.9300
C27 C28 1.374(4)
C27 H27 0.9300
C28 C29 1.416(5)
C28 H28 0.9300
C29 C30 1.399(5)
C29 H29 0.9300
C31 N4 1.285(3)
C31 H31 0.9300
C32 N6 1.323(4)
C32 N5 1.329(4)
C32 S2 1.731(3)
C33 C46 1.393(4)
C33 C34 1.432(4)
C33 C47 1.450(4)
C34 C35 1.403(5)
C34 C39 1.458(5)
C35 C36 1.360(5)
C35 H35 0.9300
C36 C37 1.419(5)
C36 H36 0.9300
C37 C38 1.392(5)
C37 H37 0.9300
C38 C39 1.406(5)
C38 H38 0.9300
C39 C40 1.370(5)
C40 C41 1.360(5)
C40 H40 0.9300
C41 C42 1.429(5)
C41 C46 1.450(5)
C42 C43 1.366(5)
C42 H42 0.9300
C43 C44 1.408(5)
C43 H43 0.9300
C44 C45 1.363(5)
C44 H44 0.9300
C45 C46 1.404(5)
C45 H45 0.9300
C47 N7 1.334(4)
C47 H47 0.9300
C48 N8 1.322(4)
C48 N9 1.354(4)
C48 S3 1.710(3)
Co1 N4 1.926(2)
Co1 N1 1.967(2)
Co1 N7 1.985(2)
Co1 S1 2.2195(9)
Co1 S2 2.2314(9)
Co1 S3 2.2544(9)
N1 N2 1.386(3)
N3 O10 3.130(6)
N3 H3B 0.85(4)
N3 H3A 0.85(4)
N4 N5 1.380(3)
N6 H6B 0.85(4)
N6 H6A 0.85(4)
N7 N8 1.359(3)
N9 O8 3.002(9)
N9 O7 3.162(8)
N9 H9B 0.85(4)
N9 H9A 0.85(4)
O1 H1X 0.8200
O1 H1Y 0.8200
O2 H2X 0.8200
O2 H2Y 0.8200
O3 H3X 0.8200
O3 H3Y 0.8200
O4 H4X 0.8200
O4 H4Y 0.8200
O5 H5X 0.8200
O5 H5Y 0.8200
O6 H6X 0.8200
O6 H6Y 0.8200
O7 H7X 0.8200
O7 H7Y 0.8200
O8 H8X 0.8200
O8 H8Y 0.8200
O9 H9X 0.8200
O9 H9Y 0.8200
O10 H10X 0.8200
O10 H10Y 0.8200
O11 H11X 0.8200
O11 H11Y 0.8200
O12 H12X 0.8200
O12 H12Y 0.8200

loop_
_geom_hbond_atom_site_label_D
_geom_hbond_atom_site_label_H
_geom_hbond_atom_site_label_A
_geom_hbond_site_symmetry_A
_geom_hbond_distance_DH
_geom_hbond_distance_HA
_geom_hbond_distance_DA
_geom_hbond_angle_DHA
N3 H3A O10 . 0.85(4) 2.36(4) 3.130(6) 151(3)
N9 H9B O7 . 0.85(4) 2.38(4) 3.162(8) 153(4)
N9 H9B O8 . 0.85(4) 2.47(4) 3.002(9) 122(3)
N9 H9A O11 . 0.85(4) 2.24(4) 2.957(9) 142(4)
O1 H1X O6 . 0.82 1.59 2.263(11) 137
O1 H1X O11 1_545 0.82 2.58 3.013(11) 114
O7 H7Y N3 1_655 0.82 2.62 3.158(10) 124
O8 H8Y S2 1_655 0.82 2.60 3.371(10) 157
O9 H9Y O11 2_666 0.82 2.59 3.300(12) 146
O12 H12X O11 2_666 0.82 2.25 3.003(11) 153
O10 H10X N9 1_455 0.82 2.26 3.033(6) 157
O10 H10Y N8 1_455 0.82 2.48 2.939(6) 116
O11 H11X S3 . 0.82 2.46 3.165(8) 145
O11 H11X N5 . 0.82 2.57 3.163(9) 130
O11 H11Y O1 1_565 0.82 2.50 3.013(11) 122
O12 H12Y O9 . 0.82 2.06 2.494(12) 113
